data_4132766
loop_
_publ_author_name
'McLoughlin, Elizabeth A.'
'Waldie, Kate M.'
'Ramakrishnan, Srinivasan'
'Waymouth, Robert M.'

_publ_section_title
;
 Protonation of a Cobalt Phenylazopyridine Complex at the Ligand Yields a
 Proton, Hydride, and Hydrogen Atom Transfer Reagent.
;
_journal_issue 41
_journal_name_full 'Journal of the American Chemical Society'
_journal_page_first 13233
_journal_page_last 13241
_journal_paper_doi 10.1021/jacs.8b06156
_journal_volume 140
_journal_year 2018
_chemical_formula_moiety 'C16 H15 Co N3, C F3 O3 S'
_chemical_formula_sum 'C17 H15 Co F3 N3 O3 S'
_chemical_formula_weight 457.31
_space_group_crystal_system triclinic
_space_group_IT_number 2
_space_group_name_Hall '-P 1'
_space_group_name_H-M_alt 'P -1'
_atom_sites_solution_hydrogens mixed
_atom_sites_solution_primary dual
_audit_creation_date 2016-10-17
_audit_creation_method
;
Olex2 1.2
(compiled 2016.09.09 svn.r3337 for OlexSys, GUI svn.r5227)
;
_cell_angle_alpha 86.647(2)
_cell_angle_beta 87.810(2)
_cell_angle_gamma 65.188(2)
_cell_formula_units_Z 2
_cell_length_a 9.1975(5)
_cell_length_b 10.2549(6)
_cell_length_c 10.7336(6)
_cell_measurement_reflns_used 9818
_cell_measurement_temperature 100
_cell_measurement_theta_max 28.35
_cell_measurement_theta_min 2.441
_cell_volume 917.26(9)
_computing_cell_refinement 'SAINT v8.37A (Bruker, 2015)'
_computing_data_reduction 'SAINT v8.37A (Bruker, 2015)'
_computing_molecular_graphics 'Olex2 (Dolomanov et al., 2009)'
_computing_publication_material 'Olex2 (Dolomanov et al., 2009)'
_computing_structure_refinement 'XL (Sheldrick, 2008)'
_computing_structure_solution 'ShelXT (Sheldrick, 2015)'
_diffrn_ambient_temperature 100
_diffrn_detector 'Bruker Photon100'
_diffrn_detector_area_resol_mean 10.4
_diffrn_detector_type 'CMOS area detector'
_diffrn_measured_fraction_theta_full 0.999
_diffrn_measured_fraction_theta_max 0.998
_diffrn_measurement_device 'four-circle diffractometer'
_diffrn_measurement_device_type D8Venture
_diffrn_measurement_method '\w and \f scans'
_diffrn_radiation_collimation 'focusing mirrors'
_diffrn_radiation_monochromator 'mirror optics'
_diffrn_radiation_probe x-ray
_diffrn_radiation_type MoK\a
_diffrn_radiation_wavelength 0.71073
_diffrn_reflns_av_R_equivalents 0.0367
_diffrn_reflns_av_unetI/netI 0.0223
_diffrn_reflns_Laue_measured_fraction_full 0.999
_diffrn_reflns_Laue_measured_fraction_max 0.998
_diffrn_reflns_limit_h_max 12
_diffrn_reflns_limit_h_min -12
_diffrn_reflns_limit_k_max 13
_diffrn_reflns_limit_k_min -13
_diffrn_reflns_limit_l_max 14
_diffrn_reflns_limit_l_min -14
_diffrn_reflns_number 33747
_diffrn_reflns_point_group_measured_fraction_full 0.999
_diffrn_reflns_point_group_measured_fraction_max 0.998
_diffrn_reflns_theta_full 25.242
_diffrn_reflns_theta_max 28.331
_diffrn_reflns_theta_min 1.901
_diffrn_source 'microfocus sealed X-ray tube'
_diffrn_source_type 'Incoatec I\ms'
_diffrn_standards_number 0
_exptl_absorpt_coefficient_mu 1.103
_exptl_absorpt_correction_T_max 0.7457
_exptl_absorpt_correction_T_min 0.7113
_exptl_absorpt_correction_type multi-scan
_exptl_absorpt_process_details
;
SADABS-2016/2 (Bruker,2016/2) was used for absorption correction.
wR2(int) was 0.0651 before and 0.0563 after correction.
The Ratio of minimum to maximum transmission is 0.9539.
The \l/2 correction factor is Not present.
;
_exptl_crystal_colour 'dark red'
_exptl_crystal_colour_modifier dark
_exptl_crystal_colour_primary red
_exptl_crystal_density_diffrn 1.656
_exptl_crystal_description plate
_exptl_crystal_F_000 464
_exptl_crystal_size_max 0.08
_exptl_crystal_size_mid 0.08
_exptl_crystal_size_min 0.03
_refine_diff_density_max 0.353
_refine_diff_density_min -0.591
_refine_diff_density_rms 0.076
_refine_ls_extinction_method none
_refine_ls_goodness_of_fit_ref 1.108
_refine_ls_hydrogen_treatment mixed
_refine_ls_matrix_type full
_refine_ls_number_parameters 256
_refine_ls_number_reflns 4579
_refine_ls_number_restraints 0
_refine_ls_restrained_S_all 1.108
_refine_ls_R_factor_all 0.0375
_refine_ls_R_factor_gt 0.0303
_refine_ls_shift/su_max 0.001
_refine_ls_shift/su_mean 0.000
_refine_ls_structure_factor_coef Fsqd
_refine_ls_weighting_details 'w=1/[\s^2^(Fo^2^)+(0.0240P)^2^+0.8863P] where P=(Fo^2^+2Fc^2^)/3'
_refine_ls_weighting_scheme calc
_refine_ls_wR_factor_gt 0.0659
_refine_ls_wR_factor_ref 0.0690
_reflns_Friedel_coverage 0.000
_reflns_number_gt 4086
_reflns_number_total 4579
_reflns_threshold_expression 'I > 2\s(I)'
_cod_data_source_file ja8b06156_si_002.cif
_cod_data_source_block emaa_a
_cod_database_code 4132766
_shelx_space_group_comment
;
The symmetry employed for this shelxl refinement is uniquely defined
by the following loop, which should always be used as a source of
symmetry information in preference to the above space-group names.
They are only intended as comments.
;
_shelx_estimated_absorpt_t_max 0.968
_shelx_estimated_absorpt_t_min 0.917

loop_
_space_group_symop_operation_xyz
'x, y, z'
'-x, -y, -z'

loop_
_atom_site_label
_atom_site_type_symbol
_atom_site_fract_x
_atom_site_fract_y
_atom_site_fract_z
_atom_site_U_iso_or_equiv
_atom_site_adp_type
_atom_site_occupancy
_atom_site_site_symmetry_order
_atom_site_calc_flag
_atom_site_refinement_flags_posn
Co1 Co 0.36327(3) 0.34792(2) 0.25134(2) 0.01024(7) Uani 1 1 d .
S1 S 0.73546(5) 0.76131(4) 0.18619(4) 0.01151(9) Uani 1 1 d .
F3 F 0.73511(14) 0.93460(12) 0.35663(10) 0.0220(2) Uani 1 1 d .
F1 F 0.89825(14) 0.91731(13) 0.20217(10) 0.0243(2) Uani 1 1 d .
F2 F 0.95518(14) 0.74428(13) 0.34200(12) 0.0278(3) Uani 1 1 d .
O1 O 0.68935(16) 0.67923(14) 0.28213(11) 0.0190(3) Uani 1 1 d .
O3 O 0.60374(16) 0.88158(14) 0.13004(12) 0.0215(3) Uani 1 1 d .
O2 O 0.85840(16) 0.67437(14) 0.10095(12) 0.0201(3) Uani 1 1 d .
N1 N 0.53912(17) 0.31227(15) 0.13960(13) 0.0112(3) Uani 1 1 d .
N2 N 0.40507(17) 0.49810(15) 0.29303(13) 0.0115(3) Uani 1 1 d .
N3 N 0.52132(17) 0.51701(15) 0.22210(13) 0.0117(3) Uani 1 1 d .
H3 H 0.561(2) 0.573(2) 0.2453(19) 0.014 Uiso 1 1 d R
C5 C 0.5985(2) 0.41263(18) 0.14036(15) 0.0115(3) Uani 1 1 d .
C6 C 0.33039(19) 0.60800(18) 0.38015(15) 0.0119(3) Uani 1 1 d .
C11 C 0.3102(2) 0.74977(19) 0.35309(16) 0.0155(3) Uani 1 1 d .
H11 H 0.3488 0.7749 0.2762 0.019 Uiso 1 1 calc R
C15 C 0.1436(2) 0.3544(2) 0.20599(18) 0.0185(4) Uani 1 1 d .
H15 H 0.0711 0.4178 0.1459 0.022 Uiso 1 1 calc R
C1 C 0.6127(2) 0.20066(18) 0.06234(15) 0.0142(3) Uani 1 1 d .
H1 H 0.5727 0.1292 0.0596 0.017 Uiso 1 1 calc R
C7 C 0.2765(2) 0.57094(19) 0.49393(15) 0.0137(3) Uani 1 1 d .
H7 H 0.2933 0.4741 0.5134 0.016 Uiso 1 1 calc R
C10 C 0.2327(2) 0.8537(2) 0.44001(18) 0.0200(4) Uani 1 1 d .
H10 H 0.2190 0.9500 0.4225 0.024 Uiso 1 1 calc R
C4 C 0.7291(2) 0.40872(19) 0.06618(16) 0.0147(3) Uani 1 1 d .
H4 H 0.7665 0.4820 0.0686 0.018 Uiso 1 1 calc R
C8 C 0.1977(2) 0.6765(2) 0.57890(16) 0.0164(3) Uani 1 1 d .
H8 H 0.1590 0.6518 0.6559 0.020 Uiso 1 1 calc R
C14 C 0.2670(2) 0.2172(2) 0.18397(17) 0.0179(4) Uani 1 1 d .
H14 H 0.2928 0.1729 0.1059 0.021 Uiso 1 1 calc R
C13 C 0.3462(2) 0.15647(19) 0.29882(17) 0.0181(4) Uani 1 1 d .
H13 H 0.4331 0.0648 0.3109 0.022 Uiso 1 1 calc R
C2 C 0.7421(2) 0.18904(19) -0.01108(16) 0.0176(4) Uani 1 1 d .
H2 H 0.7919 0.1094 -0.0627 0.021 Uiso 1 1 calc R
C12 C 0.2717(2) 0.2576(2) 0.39159(17) 0.0183(4) Uani 1 1 d .
H12 H 0.2997 0.2456 0.4771 0.022 Uiso 1 1 calc R
C16 C 0.1477(2) 0.3804(2) 0.33397(17) 0.0179(4) Uani 1 1 d .
H16 H 0.0793 0.4651 0.3743 0.021 Uiso 1 1 calc R
C3 C 0.8011(2) 0.2949(2) -0.01009(17) 0.0181(4) Uani 1 1 d .
H3A H 0.8900 0.2881 -0.0617 0.022 Uiso 1 1 calc R
C17 C 0.8366(2) 0.84367(19) 0.27642(16) 0.0148(3) Uani 1 1 d .
C9 C 0.1754(2) 0.8173(2) 0.55215(17) 0.0203(4) Uani 1 1 d .
H9 H 0.1211 0.8890 0.6104 0.024 Uiso 1 1 calc R

loop_
_atom_site_aniso_label
_atom_site_aniso_U_11
_atom_site_aniso_U_22
_atom_site_aniso_U_33
_atom_site_aniso_U_23
_atom_site_aniso_U_13
_atom_site_aniso_U_12
Co1 0.01158(11) 0.01117(11) 0.00997(11) -0.00056(8) 0.00071(8) -0.00678(9)
S1 0.01342(19) 0.01203(19) 0.01118(18) -0.00172(14) -0.00026(14) -0.00722(15)
F3 0.0277(6) 0.0240(6) 0.0187(5) -0.0108(4) 0.0029(4) -0.0140(5)
F1 0.0334(6) 0.0277(6) 0.0236(6) -0.0024(5) 0.0040(5) -0.0245(5)
F2 0.0234(6) 0.0249(6) 0.0353(7) 0.0042(5) -0.0167(5) -0.0098(5)
O1 0.0272(7) 0.0239(7) 0.0151(6) -0.0005(5) 0.0010(5) -0.0200(6)
O3 0.0207(7) 0.0185(7) 0.0235(7) -0.0023(5) -0.0098(5) -0.0053(5)
O2 0.0227(7) 0.0202(6) 0.0191(6) -0.0086(5) 0.0071(5) -0.0104(6)
N1 0.0122(7) 0.0115(6) 0.0105(6) -0.0005(5) -0.0007(5) -0.0055(5)
N2 0.0109(6) 0.0143(7) 0.0105(6) -0.0007(5) 0.0010(5) -0.0065(5)
N3 0.0120(7) 0.0141(7) 0.0123(6) -0.0024(5) 0.0014(5) -0.0086(6)
C5 0.0114(7) 0.0137(8) 0.0098(7) 0.0002(6) -0.0014(6) -0.0057(6)
C6 0.0107(7) 0.0146(8) 0.0112(7) -0.0038(6) -0.0009(6) -0.0057(6)
C11 0.0154(8) 0.0162(8) 0.0168(8) -0.0024(7) 0.0012(6) -0.0081(7)
C15 0.0150(8) 0.0216(9) 0.0237(9) 0.0029(7) -0.0034(7) -0.0127(7)
C1 0.0173(8) 0.0133(8) 0.0126(8) -0.0014(6) -0.0002(6) -0.0068(7)
C7 0.0124(8) 0.0173(8) 0.0123(7) -0.0012(6) -0.0015(6) -0.0071(7)
C10 0.0210(9) 0.0157(8) 0.0262(9) -0.0066(7) 0.0027(7) -0.0099(7)
C4 0.0146(8) 0.0169(8) 0.0144(8) -0.0016(6) 0.0012(6) -0.0083(7)
C8 0.0143(8) 0.0255(9) 0.0116(8) -0.0053(7) 0.0011(6) -0.0099(7)
C14 0.0217(9) 0.0219(9) 0.0186(8) -0.0054(7) 0.0039(7) -0.0174(8)
C13 0.0204(9) 0.0141(8) 0.0225(9) -0.0005(7) 0.0041(7) -0.0104(7)
C2 0.0193(9) 0.0173(9) 0.0152(8) -0.0056(7) 0.0042(7) -0.0064(7)
C12 0.0239(9) 0.0215(9) 0.0151(8) 0.0009(7) 0.0039(7) -0.0155(8)
C16 0.0143(8) 0.0187(9) 0.0246(9) -0.0056(7) 0.0080(7) -0.0108(7)
C3 0.0164(8) 0.0230(9) 0.0154(8) -0.0025(7) 0.0046(7) -0.0090(7)
C17 0.0167(8) 0.0152(8) 0.0150(8) -0.0007(6) -0.0001(6) -0.0091(7)
C9 0.0188(9) 0.0229(9) 0.0207(9) -0.0120(7) 0.0039(7) -0.0093(8)

loop_
_atom_type_symbol
_atom_type_description
_atom_type_scat_dispersion_real
_atom_type_scat_dispersion_imag
_atom_type_scat_source
C C 0.0033 0.0016 'International Tables Vol C Tables 4.2.6.8 and 6.1.1.4'
H H 0.0000 0.0000 'International Tables Vol C Tables 4.2.6.8 and 6.1.1.4'
Co Co 0.3494 0.9721 'International Tables Vol C Tables 4.2.6.8 and 6.1.1.4'
F F 0.0171 0.0103 'International Tables Vol C Tables 4.2.6.8 and 6.1.1.4'
N N 0.0061 0.0033 'International Tables Vol C Tables 4.2.6.8 and 6.1.1.4'
O O 0.0106 0.0060 'International Tables Vol C Tables 4.2.6.8 and 6.1.1.4'
S S 0.1246 0.1234 'International Tables Vol C Tables 4.2.6.8 and 6.1.1.4'

loop_
_geom_angle_atom_site_label_1
_geom_angle_atom_site_label_2
_geom_angle_atom_site_label_3
_geom_angle
N1 Co1 C15 125.62(7)
N1 Co1 C14 100.94(7)
N1 Co1 C13 109.22(7)
N1 Co1 C12 144.24(7)
N1 Co1 C16 165.98(7)
N2 Co1 N1 83.33(6)
N2 Co1 C15 127.09(7)
N2 Co1 C14 165.89(7)
N2 Co1 C13 150.53(7)
N2 Co1 C12 116.19(7)
N2 Co1 C16 105.82(7)
C14 Co1 C15 40.05(7)
C14 Co1 C13 40.39(7)
C13 Co1 C15 67.75(7)
C12 Co1 C15 67.91(7)
C12 Co1 C14 67.71(7)
C12 Co1 C13 40.20(7)
C16 Co1 C15 40.36(7)
C16 Co1 C14 67.69(7)
C16 Co1 C13 67.94(7)
C16 Co1 C12 40.64(7)
O1 S1 C17 102.23(8)
O3 S1 O1 114.61(8)
O3 S1 O2 115.65(8)
O3 S1 C17 104.17(8)
O2 S1 O1 114.25(8)
O2 S1 C17 103.62(8)
C5 N1 Co1 113.31(11)
C5 N1 C1 117.42(14)
C1 N1 Co1 129.26(12)
N3 N2 Co1 114.69(11)
N3 N2 C6 112.97(13)
C6 N2 Co1 132.13(11)
N2 N3 H3 120.0(14)
C5 N3 N2 114.88(14)
C5 N3 H3 122.0(14)
N1 C5 N3 113.45(14)
N1 C5 C4 123.71(15)
N3 C5 C4 122.82(15)
C11 C6 N2 121.63(15)
C7 C6 N2 118.17(15)
C7 C6 C11 120.20(15)
C6 C11 H11 120.3
C10 C11 C6 119.34(16)
C10 C11 H11 120.3
Co1 C15 H15 126.7
C14 C15 Co1 69.81(10)
C14 C15 H15 126.2
C14 C15 C16 107.66(16)
C16 C15 Co1 68.85(10)
C16 C15 H15 126.2
N1 C1 H1 119.0
C2 C1 N1 121.91(16)
C2 C1 H1 119.0
C6 C7 H7 120.2
C8 C7 C6 119.62(16)
C8 C7 H7 120.2
C11 C10 H10 119.8
C9 C10 C11 120.39(17)
C9 C10 H10 119.8
C5 C4 H4 121.2
C3 C4 C5 117.56(16)
C3 C4 H4 121.2
C7 C8 H8 119.7
C9 C8 C7 120.50(16)
C9 C8 H8 119.7
Co1 C14 H14 125.8
C15 C14 Co1 70.14(10)
C15 C14 H14 125.8
C15 C14 C13 108.44(16)
C13 C14 Co1 69.91(10)
C13 C14 H14 125.8
Co1 C13 H13 126.2
C14 C13 Co1 69.70(10)
C14 C13 H13 126.2
C12 C13 Co1 69.46(10)
C12 C13 C14 107.66(16)
C12 C13 H13 126.2
C1 C2 H2 120.1
C1 C2 C3 119.90(16)
C3 C2 H2 120.1
Co1 C12 H12 126.0
C13 C12 Co1 70.34(10)
C13 C12 H12 126.0
C13 C12 C16 107.93(16)
C16 C12 Co1 69.21(10)
C16 C12 H12 126.0
Co1 C16 H16 124.8
C15 C16 Co1 70.79(10)
C15 C16 C12 108.30(16)
C15 C16 H16 125.8
C12 C16 Co1 70.15(10)
C12 C16 H16 125.8
C4 C3 C2 119.49(16)
C4 C3 H3A 120.3
C2 C3 H3A 120.3
F3 C17 S1 111.06(12)
F1 C17 S1 111.27(12)
F1 C17 F3 107.76(14)
F2 C17 S1 110.90(12)
F2 C17 F3 107.67(14)
F2 C17 F1 108.02(14)
C10 C9 H9 120.0
C8 C9 C10 119.92(16)
C8 C9 H9 120.0

loop_
_geom_bond_atom_site_label_1
_geom_bond_atom_site_label_2
_geom_bond_distance
Co1 N1 1.8961(14)
Co1 N2 1.8194(14)
Co1 C15 2.0692(17)
Co1 C14 2.0649(17)
Co1 C13 2.0676(17)
Co1 C12 2.0561(17)
Co1 C16 2.0437(17)
S1 O1 1.4539(13)
S1 O3 1.4377(13)
S1 O2 1.4425(13)
S1 C17 1.8278(17)
F3 C17 1.336(2)
F1 C17 1.335(2)
F2 C17 1.329(2)
N1 C5 1.353(2)
N1 C1 1.369(2)
N2 N3 1.3620(19)
N2 C6 1.429(2)
N3 H3 0.85(2)
N3 C5 1.358(2)
C5 C4 1.403(2)
C6 C11 1.400(2)
C6 C7 1.393(2)
C11 H11 0.9500
C11 C10 1.394(2)
C15 H15 0.9500
C15 C14 1.415(3)
C15 C16 1.419(3)
C1 H1 0.9500
C1 C2 1.368(2)
C7 H7 0.9500
C7 C8 1.391(2)
C10 H10 0.9500
C10 C9 1.389(3)
C4 H4 0.9500
C4 C3 1.375(2)
C8 H8 0.9500
C8 C9 1.385(3)
C14 H14 0.9500
C14 C13 1.427(3)
C13 H13 0.9500
C13 C12 1.417(3)
C2 H2 0.9500
C2 C3 1.404(3)
C12 H12 0.9500
C12 C16 1.424(3)
C16 H16 0.9500
C3 H3A 0.9500
C9 H9 0.9500

loop_
_geom_hbond_atom_site_label_D
_geom_hbond_atom_site_label_H
_geom_hbond_atom_site_label_A
_geom_hbond_distance_DH
_geom_hbond_distance_HA
_geom_hbond_distance_DA
_geom_hbond_angle_DHA
_geom_hbond_site_symmetry_A
N3 H3 O1 0.85(2) 1.98(2) 2.8161(19) 170(2) .
C1 H1 O3 0.95 2.51 3.344(2) 147.1 1_545
C7 H7 O1 0.95 2.59 3.334(2) 135.0 2_666
C4 H4 O2 0.95 2.50 3.442(2) 173.5 .

loop_
_geom_torsion_atom_site_label_1
_geom_torsion_atom_site_label_2
_geom_torsion_atom_site_label_3
_geom_torsion_atom_site_label_4
_geom_torsion
Co1 N1 C5 N3 0.81(18)
Co1 N1 C5 C4 179.59(13)
Co1 N1 C1 C2 -178.39(13)
Co1 N2 N3 C5 -6.38(18)
Co1 N2 C6 C11 -141.56(14)
Co1 N2 C6 C7 38.1(2)
Co1 C15 C14 C13 59.64(12)
Co1 C15 C16 C12 -60.40(12)
Co1 C14 C13 C12 59.32(12)
Co1 C13 C12 C16 59.22(12)
Co1 C12 C16 C15 60.80(12)
O1 S1 C17 F3 -64.14(13)
O1 S1 C17 F1 175.81(12)
O1 S1 C17 F2 55.54(14)
O3 S1 C17 F3 55.48(14)
O3 S1 C17 F1 -64.57(14)
O3 S1 C17 F2 175.16(12)
O2 S1 C17 F3 176.85(12)
O2 S1 C17 F1 56.81(14)
O2 S1 C17 F2 -63.47(14)
N1 Co1 N2 N3 5.31(11)
N1 Co1 N2 C6 179.56(15)
N1 C5 C4 C3 -0.8(3)
N1 C1 C2 C3 -1.2(3)
N2 Co1 N1 C5 -3.39(11)
N2 Co1 N1 C1 175.52(15)
N2 N3 C5 N1 3.5(2)
N2 N3 C5 C4 -175.31(15)
N2 C6 C11 C10 178.30(16)
N2 C6 C7 C8 -177.56(15)
N3 N2 C6 C11 32.8(2)
N3 N2 C6 C7 -147.63(15)
N3 C5 C4 C3 177.83(16)
C5 N1 C1 C2 0.5(2)
C5 C4 C3 C2 0.1(3)
C6 N2 N3 C5 178.25(14)
C6 C11 C10 C9 -0.3(3)
C6 C7 C8 C9 -1.2(3)
C11 C6 C7 C8 2.1(2)
C11 C10 C9 C8 1.1(3)
C15 Co1 N1 C5 128.14(12)
C15 Co1 N1 C1 -52.94(17)
C15 Co1 N2 N3 -124.97(12)
C15 Co1 N2 C6 49.27(18)
C15 C14 C13 Co1 -59.79(12)
C15 C14 C13 C12 -0.5(2)
C1 N1 C5 N3 -178.25(14)
C1 N1 C5 C4 0.5(2)
C1 C2 C3 C4 0.8(3)
C7 C6 C11 C10 -1.3(3)
C7 C8 C9 C10 -0.3(3)
C14 Co1 N1 C5 162.99(12)
C14 Co1 N1 C1 -18.09(16)
C14 Co1 N2 N3 -103.3(3)
C14 Co1 N2 C6 71.0(3)
C14 C15 C16 Co1 59.24(12)
C14 C15 C16 C12 -1.16(19)
C14 C13 C12 Co1 -59.47(12)
C14 C13 C12 C16 -0.2(2)
C13 Co1 N1 C5 -155.95(12)
C13 Co1 N1 C1 22.96(16)
C13 Co1 N2 N3 123.13(15)
C13 Co1 N2 C6 -62.6(2)
C13 C12 C16 Co1 -59.93(12)
C13 C12 C16 C15 0.9(2)
C12 Co1 N1 C5 -130.13(13)
C12 Co1 N1 C1 48.8(2)
C12 Co1 N2 N3 153.85(11)
C12 Co1 N2 C6 -31.90(17)
C16 Co1 N1 C5 128.3(3)
C16 Co1 N1 C1 -52.8(3)
C16 Co1 N2 N3 -163.84(11)
C16 Co1 N2 C6 10.40(16)
C16 C15 C14 Co1 -58.63(12)
C16 C15 C14 C13 1.01(19)
